data_7008671
loop_
_publ_author_name
'Rosenthal, Esther C. E.'
'Cui, Huiling'
'Koch, Juliane'
'Escarpa Gaede, Petra'
'Hummert, Markus'
'Dechert, Sebastian'

_publ_section_title
;
 Chloride-bridged oxovanadium(V) complexes with alkoxyalkoxide ligands.
 Synthesis, structure, electrochemistry and reactivities.
;
_journal_issue 18
_journal_name_full 'Dalton transactions (Cambridge, England : 2003)'
_journal_page_first 3108
_journal_page_last 3117
_journal_paper_doi 10.1039/b505750g
_journal_year 2005
_chemical_formula_sum 'C9 H19 Cl O4 V'
_chemical_formula_weight 313.08
_chemical_name_systematic
;
?
;
_space_group_IT_number 33
_symmetry_cell_setting orthorhombic
_symmetry_space_group_name_Hall 'P 2c -2n'
_symmetry_space_group_name_H-M 'P n a 21'
_atom_sites_solution_hydrogens geom
_atom_sites_solution_primary direct
_atom_sites_solution_secondary difmap
_audit_creation_method SHELXL-97
_cell_angle_alpha 90.000(5)
_cell_angle_beta 90.000(5)
_cell_angle_gamma 90.000(5)
_cell_formula_units_Z 4
_cell_length_a 19.711(5)
_cell_length_b 9.880(5)
_cell_length_c 7.039(5)
_cell_measurement_reflns_used 4686
_cell_measurement_temperature 173(2)
_cell_measurement_theta_max 30.59
_cell_measurement_theta_min 2.07
_cell_volume 1370.8(12)
_computing_cell_refinement 'SAINT (Siemens, 1995)'
_computing_data_collection 'SMART (Siemens, 1995)'
_computing_data_reduction 'SAINT (Siemens, 1995)'
_computing_publication_material 'SHELXL-97 (Sheldrick, 1997)'
_computing_structure_refinement 'SHELXL-97 (Sheldrick, 1997)'
_computing_structure_solution 'SIR97 - J. Appl. Cryst. (1999) 32, 115-119'
_diffrn_ambient_temperature 173(2)
_diffrn_measured_fraction_theta_full 1.000
_diffrn_measured_fraction_theta_max 1.000
_diffrn_measurement_device_type 'Siemens SMART CCD'
_diffrn_measurement_method \w
_diffrn_radiation_monochromator graphite
_diffrn_radiation_source 'fine-focus sealed tube'
_diffrn_radiation_type MoK\a
_diffrn_radiation_wavelength 0.71069
_diffrn_reflns_av_R_equivalents 0.0631
_diffrn_reflns_av_sigmaI/netI 0.0440
_diffrn_reflns_limit_h_max 16
_diffrn_reflns_limit_h_min -25
_diffrn_reflns_limit_k_max 12
_diffrn_reflns_limit_k_min -12
_diffrn_reflns_limit_l_max 9
_diffrn_reflns_limit_l_min -9
_diffrn_reflns_number 9980
_diffrn_reflns_theta_full 27.48
_diffrn_reflns_theta_max 27.48
_diffrn_reflns_theta_min 2.07
_exptl_absorpt_coefficient_mu 1.109
_exptl_absorpt_correction_T_max 0.920577
_exptl_absorpt_correction_T_min 0.484970
_exptl_absorpt_correction_type empirical
_exptl_absorpt_process_details 'SADABS (Sheldrick, 1996)'
_exptl_crystal_density_diffrn 1.517
_exptl_crystal_density_method 'not measured'
_exptl_crystal_description block
_exptl_crystal_F_000 648
_exptl_crystal_size_max 0.92
_exptl_crystal_size_mid 0.22
_exptl_crystal_size_min 0.10
_refine_diff_density_max 0.246
_refine_diff_density_min -0.249
_refine_diff_density_rms 0.056
_refine_ls_abs_structure_details 'Flack H D (1983), Acta Cryst. A39, 876-881'
_refine_ls_abs_structure_Flack 0.04(3)
_refine_ls_extinction_method none
_refine_ls_goodness_of_fit_ref 1.014
_refine_ls_hydrogen_treatment mixed
_refine_ls_matrix_type full
_refine_ls_number_parameters 147
_refine_ls_number_reflns 3034
_refine_ls_number_restraints 1
_refine_ls_restrained_S_all 1.014
_refine_ls_R_factor_all 0.0458
_refine_ls_R_factor_gt 0.0361
_refine_ls_shift/su_max 0.006
_refine_ls_shift/su_mean 0.000
_refine_ls_structure_factor_coef Fsqd
_refine_ls_weighting_details 'calc w=1/[\s^2^(Fo^2^)+(0.0449P)^2^+0.0000P] where P=(Fo^2^+2Fc^2^)/3'
_refine_ls_weighting_scheme calc
_refine_ls_wR_factor_gt 0.0767
_refine_ls_wR_factor_ref 0.0806
_reflns_number_gt 2628
_reflns_number_total 3034
_reflns_threshold_expression >2sigma(I)
_cod_data_source_file b505750g.txt
_cod_data_source_block 9
_cod_depositor_comments
;
The following automatic conversions were performed:
'_symmetry_cell_setting' value 'Orthorhombic' changed to 'orthorhombic'
according to '/home/saulius/struct/CIF-dictionaries/cif_core.dic'
dictionary named 'cif_core.dic' version 2.4.1 from 2010-06-29.

Automatic conversion script
Id: cif_fix_enum 1527 2010-12-29 10:47:43Z saulius 
;
_cod_original_sg_symbol_H-M 'Pna2(1) '
_cod_original_formula_sum 'C9 H19 Cl1 O4 V'
_cod_database_code 7008671

loop_
_symmetry_equiv_pos_as_xyz
'x, y, z'
'-x, -y, z+1/2'
'-x+1/2, y+1/2, z+1/2'
'x+1/2, -y+1/2, z'

loop_
_atom_site_label
_atom_site_type_symbol
_atom_site_fract_x
_atom_site_fract_y
_atom_site_fract_z
_atom_site_U_iso_or_equiv
_atom_site_adp_type
_atom_site_occupancy
_atom_site_symmetry_multiplicity
_atom_site_calc_flag
_atom_site_refinement_flags
_atom_site_disorder_assembly
_atom_site_disorder_group
V1 V 0.40735(2) 0.15944(5) 0.42228(7) 0.02928(12) Uani 1 1 d . . .
Cl2 Cl 0.36091(3) 0.36552(7) 0.33946(11) 0.03551(17) Uani 1 1 d . . .
Cl1 Cl 0.34690(5) 0.05606(9) 0.18628(10) 0.0484(2) Uani 1 1 d . . .
O3 O 0.31369(9) 0.13929(18) 0.6225(3) 0.0256(4) Uani 1 1 d . . .
O4 O 0.44324(9) 0.2618(2) 0.6612(3) 0.0345(5) Uani 1 1 d . . .
O2 O 0.42357(11) 0.0070(2) 0.5492(3) 0.0363(5) Uani 1 1 d . . .
O1 O 0.47785(11) 0.1721(2) 0.3167(3) 0.0461(6) Uani 1 1 d . . .
C2 C 0.31029(14) -0.0003(3) 0.6761(5) 0.0338(6) Uani 1 1 d . . .
H2A H 0.2883 -0.0549 0.5755 0.041 Uiso 1 1 calc R . .
H2B H 0.2845 -0.0116 0.7959 0.041 Uiso 1 1 calc R . .
C7 C 0.46468(15) 0.4268(4) 0.8930(4) 0.0425(8) Uani 1 1 d . . .
H7A H 0.4511 0.4558 1.0221 0.051 Uiso 1 1 calc R . .
H7B H 0.4784 0.5072 0.8185 0.051 Uiso 1 1 calc R . .
C3 C 0.24904(14) 0.2126(3) 0.6278(4) 0.0326(6) Uani 1 1 d . . .
H3 H 0.2587 0.3085 0.5910 0.039 Uiso 1 1 calc R . .
C1 C 0.38305(16) -0.0415(3) 0.7020(4) 0.0394(7) Uani 1 1 d . . .
H1A H 0.4004 -0.0045 0.8233 0.047 Uiso 1 1 calc R . .
H1B H 0.3861 -0.1415 0.7080 0.047 Uiso 1 1 calc R . .
C6 C 0.40833(15) 0.3502(4) 0.7956(5) 0.0383(7) Uani 1 1 d . . .
H6A H 0.3818 0.2967 0.8884 0.046 Uiso 1 1 calc R . .
H6B H 0.3774 0.4130 0.7285 0.046 Uiso 1 1 calc R . .
C4 C 0.22053(15) 0.2152(3) 0.8264(5) 0.0402(7) Uani 1 1 d . . .
H4A H 0.2031 0.1252 0.8590 0.060 Uiso 1 1 calc R . .
H4B H 0.1836 0.2814 0.8332 0.060 Uiso 1 1 calc R . .
H4C H 0.2564 0.2404 0.9161 0.060 Uiso 1 1 calc R . .
C8 C 0.52119(15) 0.3226(4) 0.9007(6) 0.0490(9) Uani 1 1 d . . .
H8A H 0.5661 0.3672 0.9066 0.059 Uiso 1 1 calc R . .
H8B H 0.5160 0.2631 1.0129 0.059 Uiso 1 1 calc R . .
C9 C 0.51379(16) 0.2433(4) 0.7203(5) 0.0487(9) Uani 1 1 d . . .
H9A H 0.5452 0.2778 0.6218 0.058 Uiso 1 1 calc R . .
H9B H 0.5236 0.1463 0.7426 0.058 Uiso 1 1 calc R . .
C5 C 0.19961(19) 0.1568(4) 0.4844(5) 0.0534(10) Uani 1 1 d . . .
H5A H 0.2209 0.1553 0.3586 0.080 Uiso 1 1 calc R . .
H5B H 0.1591 0.2142 0.4806 0.080 Uiso 1 1 calc R . .
H5C H 0.1867 0.0646 0.5208 0.080 Uiso 1 1 calc R . .

loop_
_atom_site_aniso_label
_atom_site_aniso_U_11
_atom_site_aniso_U_22
_atom_site_aniso_U_33
_atom_site_aniso_U_23
_atom_site_aniso_U_13
_atom_site_aniso_U_12
V1 0.0336(2) 0.0303(2) 0.0239(2) 0.0027(2) 0.0079(2) 0.00942(18)
Cl2 0.0368(4) 0.0306(3) 0.0392(4) 0.0115(3) 0.0039(3) 0.0044(3)
Cl1 0.0765(6) 0.0448(5) 0.0239(3) -0.0052(4) 0.0002(4) 0.0005(4)
O3 0.0266(9) 0.0212(10) 0.0289(9) 0.0008(7) 0.0032(7) 0.0037(7)
O4 0.0228(10) 0.0432(12) 0.0373(11) -0.0055(10) 0.0012(8) 0.0064(8)
O2 0.0436(12) 0.0358(12) 0.0295(9) 0.0034(9) 0.0103(9) 0.0183(9)
O1 0.0454(13) 0.0539(14) 0.0391(12) 0.0100(11) 0.0199(10) 0.0160(10)
C2 0.0463(17) 0.0217(13) 0.0335(14) 0.0011(12) 0.0031(14) 0.0040(11)
C7 0.0389(17) 0.056(2) 0.0331(17) -0.0044(14) 0.0019(12) -0.0133(14)
C3 0.0234(13) 0.0288(15) 0.0456(17) 0.0042(13) 0.0057(11) 0.0061(11)
C1 0.0487(17) 0.0381(17) 0.0314(14) 0.0116(14) 0.0134(14) 0.0145(14)
C6 0.0293(15) 0.053(2) 0.0330(15) -0.0123(13) 0.0010(11) 0.0017(13)
C4 0.0359(16) 0.0342(17) 0.0506(18) -0.0062(15) 0.0125(14) 0.0062(13)
C8 0.0312(15) 0.066(2) 0.050(2) 0.0094(18) -0.0109(15) -0.0067(15)
C9 0.0273(16) 0.059(2) 0.060(2) 0.0065(18) -0.0069(14) 0.0097(14)
C5 0.0374(18) 0.077(3) 0.0457(19) 0.0104(18) -0.0072(14) 0.0025(18)

loop_
_atom_type_symbol
_atom_type_description
_atom_type_scat_dispersion_real
_atom_type_scat_dispersion_imag
_atom_type_scat_source
C C 0.0033 0.0016 'International Tables Vol C Tables 4.2.6.8 and 6.1.1.4'
H H 0.0000 0.0000 'International Tables Vol C Tables 4.2.6.8 and 6.1.1.4'
O O 0.0106 0.0060 'International Tables Vol C Tables 4.2.6.8 and 6.1.1.4'
Cl Cl 0.1484 0.1585 'International Tables Vol C Tables 4.2.6.8 and 6.1.1.4'
V V 0.3005 0.5294 'International Tables Vol C Tables 4.2.6.8 and 6.1.1.4'

loop_
_geom_angle_atom_site_label_1
_geom_angle_atom_site_label_2
_geom_angle_atom_site_label_3
_geom_angle
_geom_angle_site_symmetry_1
_geom_angle_site_symmetry_3
_geom_angle_publ_flag
O1 V1 O2 98.32(11) . . ?
O1 V1 O4 92.43(11) . . ?
O2 V1 O4 86.83(10) . . ?
O1 V1 Cl1 98.74(11) . . ?
O2 V1 Cl1 94.60(9) . . ?
O4 V1 Cl1 168.40(6) . . ?
O1 V1 Cl2 99.23(9) . . ?
O2 V1 Cl2 160.87(7) . . ?
O4 V1 Cl2 84.87(7) . . ?
Cl1 V1 Cl2 90.23(4) . . ?
O1 V1 O3 170.79(11) . . ?
O2 V1 O3 76.50(8) . . ?
O4 V1 O3 79.78(8) . . ?
Cl1 V1 O3 89.34(7) . . ?
Cl2 V1 O3 85.07(5) . . ?
C2 O3 C3 115.4(2) . . ?
C2 O3 V1 106.18(15) . . ?
C3 O3 V1 131.40(16) . . ?
C6 O4 C9 109.8(2) . . ?
C6 O4 V1 130.73(16) . . ?
C9 O4 V1 119.43(19) . . ?
C1 O2 V1 124.30(17) . . ?
O3 C2 C1 104.4(2) . . ?
C6 C7 C8 102.5(3) . . ?
O3 C3 C4 110.9(2) . . ?
O3 C3 C5 111.3(3) . . ?
C4 C3 C5 112.7(3) . . ?
O2 C1 C2 110.7(2) . . ?
O4 C6 C7 104.3(2) . . ?
C9 C8 C7 104.6(3) . . ?
O4 C9 C8 105.6(3) . . ?

loop_
_geom_bond_atom_site_label_1
_geom_bond_atom_site_label_2
_geom_bond_distance
_geom_bond_site_symmetry_2
_geom_bond_publ_flag
V1 O1 1.581(2) . ?
V1 O2 1.780(2) . ?
V1 O4 2.086(2) . ?
V1 Cl1 2.2853(13) . ?
V1 Cl2 2.3072(12) . ?
V1 O3 2.331(2) . ?
O3 C2 1.432(3) . ?
O3 C3 1.466(3) . ?
O4 C6 1.460(4) . ?
O4 C9 1.463(4) . ?
O2 C1 1.423(4) . ?
C2 C1 1.502(4) . ?
C7 C6 1.509(4) . ?
C7 C8 1.517(5) . ?
C3 C4 1.507(5) . ?
C3 C5 1.508(5) . ?
C8 C9 1.499(5) . ?
